data_2211809
loop_
_publ_author_name
'Yang, Shu-Ping'
'Han, Li-Jun'
'Wang, Da-Qi'
'Ding, Tie-Zhu'

_publ_section_title 2-[4-(Dimethylamino)phenyl]-1-{[4-(dimethylamino)phenyl]methyl}-1<i>H</i>-benzimidazole
_journal_coeditor_code EZ2059
_journal_issue 1
_journal_name_full 'Acta Crystallographica Section E'
_journal_page_first o365
_journal_page_last o367
_journal_paper_doi 10.1107/S160053680605389X
_journal_volume 63
_journal_year 2007
_chemical_formula_iupac 'C24 H26 N4'
_chemical_formula_moiety 'C24 H26 N4'
_chemical_formula_sum 'C24 H26 N4'
_chemical_formula_weight 370.49
_chemical_melting_point 465
_chemical_name_systematic
;
2-[4-(Dimethylamino)phenyl]-1-{[4-(Dimethylamino)phenyl]methyl}-
1H-benzimidazole
;
_space_group_IT_number 14
_symmetry_cell_setting monoclinic
_symmetry_space_group_name_Hall '-P 2ybc'
_symmetry_space_group_name_H-M 'P 1 21/c 1'
_atom_sites_solution_hydrogens geom
_atom_sites_solution_primary direct
_atom_sites_solution_secondary difmap
_audit_creation_method SHELXL-97
_cell_angle_alpha 90.00
_cell_angle_beta 111.973(3)
_cell_angle_gamma 90.00
_cell_formula_units_Z 4
_cell_length_a 18.754(3)
_cell_length_b 6.294(2)
_cell_length_c 18.522(3)
_cell_measurement_reflns_used 1122
_cell_measurement_temperature 298(2)
_cell_measurement_theta_max 19.1
_cell_measurement_theta_min 2.2
_cell_volume 2027.5(8)
_computing_cell_refinement SMART
_computing_data_collection 'SMART (Siemens, 1996)'
_computing_data_reduction 'SAINT (Siemens, 1996)'
_computing_molecular_graphics 'SHELXTL (Sheldrick, 1997b)'
_computing_publication_material SHELXTL
_computing_structure_refinement 'SHELXL97 (Sheldrick, 1997a)'
_computing_structure_solution 'SHELXS97 (Sheldrick, 1997a)'
_diffrn_ambient_temperature 298(2)
_diffrn_measured_fraction_theta_full 0.997
_diffrn_measured_fraction_theta_max 0.997
_diffrn_measurement_device_type 'Siemens SMART 1000 CCD area-detector'
_diffrn_measurement_method '\f and \w'
_diffrn_radiation_monochromator graphite
_diffrn_radiation_source 'fine-focus sealed tube'
_diffrn_radiation_type MoK\a
_diffrn_radiation_wavelength 0.71073
_diffrn_reflns_av_R_equivalents 0.057
_diffrn_reflns_av_sigmaI/netI 0.083
_diffrn_reflns_limit_h_max 22
_diffrn_reflns_limit_h_min -22
_diffrn_reflns_limit_k_max 7
_diffrn_reflns_limit_k_min -7
_diffrn_reflns_limit_l_max 22
_diffrn_reflns_limit_l_min -19
_diffrn_reflns_number 10086
_diffrn_reflns_theta_full 25.0
_diffrn_reflns_theta_max 25.0
_diffrn_reflns_theta_min 2.2
_diffrn_standards_number 0
_exptl_absorpt_coefficient_mu 0.073
_exptl_absorpt_correction_T_max 0.981
_exptl_absorpt_correction_T_min 0.960
_exptl_absorpt_correction_type multi-scan
_exptl_absorpt_process_details '(SADABS; Sheldrick, 1996)'
_exptl_crystal_colour yellow
_exptl_crystal_density_diffrn 1.214
_exptl_crystal_density_method 'not measured'
_exptl_crystal_description needle
_exptl_crystal_F_000 792
_exptl_crystal_size_max 0.56
_exptl_crystal_size_mid 0.28
_exptl_crystal_size_min 0.27
_refine_diff_density_max 0.13
_refine_diff_density_min -0.15
_refine_ls_extinction_method none
_refine_ls_goodness_of_fit_ref 1.00
_refine_ls_hydrogen_treatment constr
_refine_ls_matrix_type full
_refine_ls_number_parameters 253
_refine_ls_number_reflns 3565
_refine_ls_number_restraints 0
_refine_ls_restrained_S_all 1.00
_refine_ls_R_factor_all 0.123
_refine_ls_R_factor_gt 0.045
_refine_ls_shift/su_max 0.000
_refine_ls_shift/su_mean 0.000
_refine_ls_structure_factor_coef Fsqd
_refine_ls_weighting_details 'calc w=1/[\s^2^(Fo^2^)+(0.0071P)^2^] where P=(Fo^2^+2Fc^2^)/3'
_refine_ls_weighting_scheme calc
_refine_ls_wR_factor_gt 0.065
_refine_ls_wR_factor_ref 0.073
_reflns_number_gt 1550
_reflns_number_total 3565
_reflns_threshold_expression I>2\s(I)
_cod_data_source_file ez2059.cif
_cod_data_source_block I
_cod_original_cell_volume 2027.4(8)
_cod_original_sg_symbol_H-M 'P 21/c'
_cod_database_code 2211809
_cod_database_fobs_code 2211809

loop_
_symmetry_equiv_pos_as_xyz
'x, y, z'
'-x, y+1/2, -z+1/2'
'-x, -y, -z'
'x, -y-1/2, z-1/2'

loop_
_atom_site_type_symbol
_atom_site_label
_atom_site_fract_x
_atom_site_fract_y
_atom_site_fract_z
_atom_site_U_iso_or_equiv
_atom_site_adp_type
_atom_site_calc_flag
_atom_site_refinement_flags
_atom_site_occupancy
N N1 0.21974(10) 0.7950(4) 0.23265(12) 0.0546(5) Uani d . 1
N N2 0.18974(11) 0.4701(3) 0.26237(13) 0.0634(6) Uani d . 1
N N3 0.50520(13) 1.0550(4) 0.13502(14) 0.0848(8) Uani d . 1
N N4 0.06044(13) 0.3052(4) -0.10517(13) 0.0833(7) Uani d . 1
C C1 0.18639(13) 0.6031(5) 0.20596(15) 0.0533(7) Uani d . 1
C C2 0.22908(14) 0.5815(5) 0.33023(16) 0.0587(7) Uani d . 1
C C3 0.24853(14) 0.7829(5) 0.31351(16) 0.0561(7) Uani d . 1
C C4 0.28827(14) 0.9284(5) 0.36894(17) 0.0738(9) Uani d . 1
H H4 0.2997 1.0634 0.3559 0.089 Uiso calc R 1
C C5 0.31024(15) 0.8630(6) 0.44515(18) 0.0839(10) Uani d . 1
H H5 0.3376 0.9557 0.4849 0.101 Uiso calc R 1
C C6 0.29234(16) 0.6611(6) 0.46391(17) 0.0864(10) Uani d . 1
H H6 0.3084 0.6219 0.5160 0.104 Uiso calc R 1
C C7 0.25155(15) 0.5179(5) 0.40748(17) 0.0751(9) Uani d . 1
H H7 0.2395 0.3836 0.4205 0.090 Uiso calc R 1
C C8 0.22678(12) 0.9840(4) 0.19155(14) 0.0600(7) Uani d . 1
H H8A 0.2217 1.1075 0.2206 0.072 Uiso calc R 1
H H8B 0.1847 0.9871 0.1413 0.072 Uiso calc R 1
C C9 0.30201(13) 1.0002(4) 0.17899(13) 0.0488(6) Uani d . 1
C C10 0.35556(14) 0.8416(4) 0.19793(13) 0.0618(7) Uani d . 1
H H10 0.3463 0.7184 0.2208 0.074 Uiso calc R 1
C C11 0.42311(14) 0.8576(4) 0.18429(14) 0.0650(8) Uani d . 1
H H11 0.4580 0.7457 0.1980 0.078 Uiso calc R 1
C C12 0.43916(15) 1.0369(5) 0.15073(14) 0.0605(8) Uani d . 1
C C13 0.38503(16) 1.2007(4) 0.13279(14) 0.0722(8) Uani d . 1
H H13 0.3942 1.3262 0.1111 0.087 Uiso calc R 1
C C14 0.31813(14) 1.1787(4) 0.14681(14) 0.0661(8) Uani d . 1
H H14 0.2829 1.2898 0.1338 0.079 Uiso calc R 1
C C15 0.55628(14) 0.8777(5) 0.14660(16) 0.1029(11) Uani d . 1
H H15A 0.5696 0.8239 0.1985 0.154 Uiso calc R 1
H H15B 0.6021 0.9224 0.1393 0.154 Uiso calc R 1
H H15C 0.5314 0.7680 0.1098 0.154 Uiso calc R 1
C C16 0.51431(15) 1.2289(5) 0.08995(18) 0.1236(12) Uani d . 1
H H16A 0.4737 1.2264 0.0394 0.185 Uiso calc R 1
H H16B 0.5630 1.2174 0.0844 0.185 Uiso calc R 1
H H16C 0.5123 1.3599 0.1157 0.185 Uiso calc R 1
C C17 0.15133(13) 0.5432(4) 0.12350(14) 0.0513(7) Uani d . 1
C C18 0.17249(12) 0.6240(4) 0.06517(14) 0.0598(7) Uani d . 1
H H18 0.2085 0.7331 0.0771 0.072 Uiso calc R 1
C C19 0.14208(14) 0.5485(4) -0.01026(15) 0.0611(7) Uani d . 1
H H19 0.1572 0.6092 -0.0480 0.073 Uiso calc R 1
C C20 0.08926(14) 0.3835(4) -0.03048(15) 0.0600(7) Uani d . 1
C C21 0.06744(13) 0.3019(4) 0.02800(15) 0.0662(8) Uani d . 1
H H21 0.0317 0.1920 0.0162 0.079 Uiso calc R 1
C C22 0.09742(14) 0.3798(4) 0.10282(15) 0.0608(7) Uani d . 1
H H22 0.0813 0.3220 0.1404 0.073 Uiso calc R 1
C C23 0.01577(16) 0.1118(5) -0.12269(15) 0.1131(11) Uani d . 1
H H23A 0.0452 -0.0009 -0.0902 0.170 Uiso calc R 1
H H23B 0.0031 0.0752 -0.1764 0.170 Uiso calc R 1
H H23C -0.0306 0.1327 -0.1131 0.170 Uiso calc R 1
C C24 0.07430(14) 0.4053(5) -0.16775(14) 0.1005(10) Uani d . 1
H H24A 0.0394 0.3497 -0.2164 0.151 Uiso calc R 1
H H24B 0.1262 0.3780 -0.1630 0.151 Uiso calc R 1
H H24C 0.0666 0.5558 -0.1660 0.151 Uiso calc R 1

loop_
_atom_site_aniso_label
_atom_site_aniso_U_11
_atom_site_aniso_U_22
_atom_site_aniso_U_33
_atom_site_aniso_U_12
_atom_site_aniso_U_13
_atom_site_aniso_U_23
N1 0.0557(14) 0.0549(16) 0.0532(15) 0.0044(12) 0.0204(12) 0.0021(13)
N2 0.0809(16) 0.0596(16) 0.0504(14) 0.0035(13) 0.0253(13) 0.0032(13)
N3 0.0714(17) 0.098(2) 0.097(2) -0.0143(16) 0.0461(16) -0.0025(17)
N4 0.1019(19) 0.092(2) 0.0497(16) -0.0243(16) 0.0210(15) -0.0089(15)
C1 0.0556(17) 0.0514(19) 0.0528(19) 0.0030(16) 0.0201(15) -0.0002(16)
C2 0.0650(18) 0.064(2) 0.049(2) 0.0114(17) 0.0232(16) -0.0037(17)
C3 0.0517(17) 0.065(2) 0.0504(19) 0.0082(16) 0.0175(16) -0.0100(17)
C4 0.0662(19) 0.089(2) 0.070(2) -0.0044(17) 0.0303(19) -0.017(2)
C5 0.074(2) 0.111(3) 0.064(2) 0.003(2) 0.0218(19) -0.030(2)
C6 0.080(2) 0.126(3) 0.049(2) 0.031(2) 0.0190(19) -0.007(2)
C7 0.091(2) 0.078(2) 0.061(2) 0.0199(19) 0.0347(19) 0.0049(19)
C8 0.0603(17) 0.0543(19) 0.0623(18) 0.0031(15) 0.0193(15) -0.0019(15)
C9 0.0530(16) 0.0421(17) 0.0470(16) 0.0035(15) 0.0137(14) 0.0017(13)
C10 0.0657(17) 0.057(2) 0.0627(18) -0.0007(17) 0.0239(16) 0.0096(15)
C11 0.0552(17) 0.070(2) 0.0674(19) 0.0092(16) 0.0199(16) 0.0107(16)
C12 0.0584(19) 0.065(2) 0.0548(18) -0.0080(17) 0.0180(16) -0.0014(16)
C13 0.082(2) 0.060(2) 0.079(2) -0.0071(18) 0.0351(19) 0.0088(17)
C14 0.0717(19) 0.0509(19) 0.075(2) 0.0082(16) 0.0268(17) 0.0077(16)
C15 0.076(2) 0.132(3) 0.113(3) 0.001(2) 0.050(2) -0.002(2)
C16 0.106(2) 0.138(3) 0.149(3) -0.023(2) 0.073(2) 0.025(3)
C17 0.0502(16) 0.0528(19) 0.0507(18) 0.0026(14) 0.0186(15) 0.0033(14)
C18 0.0546(16) 0.068(2) 0.0541(18) -0.0095(14) 0.0171(16) -0.0001(16)
C19 0.0603(17) 0.071(2) 0.0504(19) -0.0061(16) 0.0195(16) 0.0052(15)
C20 0.0602(18) 0.066(2) 0.0481(19) 0.0026(16) 0.0134(16) 0.0025(16)
C21 0.0636(18) 0.072(2) 0.0564(19) -0.0086(15) 0.0146(17) 0.0002(17)
C22 0.0608(17) 0.068(2) 0.0534(19) 0.0018(16) 0.0210(15) 0.0086(15)
C23 0.147(3) 0.110(3) 0.072(2) -0.049(2) 0.029(2) -0.026(2)
C24 0.115(2) 0.131(3) 0.0494(19) -0.013(2) 0.0240(19) 0.0007(19)

loop_
_atom_type_symbol
_atom_type_description
_atom_type_scat_dispersion_real
_atom_type_scat_dispersion_imag
_atom_type_scat_source
C C 0.0033 0.0016 'International Tables Vol C Tables 4.2.6.8 and 6.1.1.4'
H H 0.0000 0.0000 'International Tables Vol C Tables 4.2.6.8 and 6.1.1.4'
N N 0.0061 0.0033 'International Tables Vol C Tables 4.2.6.8 and 6.1.1.4'

loop_
_geom_angle_atom_site_label_1
_geom_angle_atom_site_label_2
_geom_angle_atom_site_label_3
_geom_angle
C1 N1 C3 106.4(2)
C1 N1 C8 131.1(2)
C3 N1 C8 122.5(2)
C1 N2 C2 104.4(2)
C12 N3 C16 120.1(3)
C12 N3 C15 120.4(3)
C16 N3 C15 117.7(2)
C20 N4 C24 122.5(3)
C20 N4 C23 120.3(2)
C24 N4 C23 117.2(2)
N2 C1 N1 113.2(2)
N2 C1 C17 122.0(3)
N1 C1 C17 124.7(2)
C3 C2 N2 110.8(2)
C3 C2 C7 119.3(3)
N2 C2 C7 129.9(3)
C4 C3 C2 124.0(3)
C4 C3 N1 130.8(3)
C2 C3 N1 105.2(2)
C3 C4 C5 116.0(3)
C3 C4 H4 122.0
C5 C4 H4 122.0
C4 C5 C6 121.5(3)
C4 C5 H5 119.3
C6 C5 H5 119.3
C7 C6 C5 121.8(3)
C7 C6 H6 119.1
C5 C6 H6 119.1
C6 C7 C2 117.5(3)
C6 C7 H7 121.2
C2 C7 H7 121.2
N1 C8 C9 114.2(2)
N1 C8 H8A 108.7
C9 C8 H8A 108.7
N1 C8 H8B 108.7
C9 C8 H8B 108.7
H8A C8 H8B 107.6
C14 C9 C10 117.0(2)
C14 C9 C8 119.7(3)
C10 C9 C8 123.3(2)
C9 C10 C11 122.3(2)
C9 C10 H10 118.8
C11 C10 H10 118.8
C12 C11 C10 120.8(2)
C12 C11 H11 119.6
C10 C11 H11 119.6
C11 C12 N3 122.0(3)
C11 C12 C13 116.8(2)
N3 C12 C13 121.2(3)
C14 C13 C12 120.8(3)
C14 C13 H13 119.6
C12 C13 H13 119.6
C9 C14 C13 122.2(3)
C9 C14 H14 118.9
C13 C14 H14 118.9
N3 C15 H15A 109.5
N3 C15 H15B 109.5
H15A C15 H15B 109.5
N3 C15 H15C 109.5
H15A C15 H15C 109.5
H15B C15 H15C 109.5
N3 C16 H16A 109.5
N3 C16 H16B 109.5
H16A C16 H16B 109.5
N3 C16 H16C 109.5
H16A C16 H16C 109.5
H16B C16 H16C 109.5
C18 C17 C22 116.7(2)
C18 C17 C1 124.9(2)
C22 C17 C1 118.2(2)
C17 C18 C19 122.3(2)
C17 C18 H18 118.8
C19 C18 H18 118.8
C18 C19 C20 120.9(2)
C18 C19 H19 119.5
C20 C19 H19 119.5
N4 C20 C19 120.8(3)
N4 C20 C21 122.1(3)
C19 C20 C21 117.0(2)
C22 C21 C20 121.6(3)
C22 C21 H21 119.2
C20 C21 H21 119.2
C21 C22 C17 121.4(2)
C21 C22 H22 119.3
C17 C22 H22 119.3
N4 C23 H23A 109.5
N4 C23 H23B 109.5
H23A C23 H23B 109.5
N4 C23 H23C 109.5
H23A C23 H23C 109.5
H23B C23 H23C 109.5
N4 C24 H24A 109.5
N4 C24 H24B 109.5
H24A C24 H24B 109.5
N4 C24 H24C 109.5
H24A C24 H24C 109.5
H24B C24 H24C 109.5

loop_
_geom_bond_atom_site_label_1
_geom_bond_atom_site_label_2
_geom_bond_distance
N1 C1 1.365(3)
N1 C3 1.391(3)
N1 C8 1.445(3)
N2 C1 1.322(3)
N2 C2 1.386(3)
N3 C12 1.379(3)
N3 C16 1.425(3)
N3 C15 1.434(3)
N4 C20 1.375(3)
N4 C24 1.426(3)
N4 C23 1.444(3)
C1 C17 1.468(3)
C2 C3 1.386(3)
C2 C7 1.391(3)
C3 C4 1.370(3)
C4 C5 1.377(3)
C4 H4 0.9300
C5 C6 1.391(3)
C5 H5 0.9300
C6 C7 1.375(3)
C6 H6 0.9300
C7 H7 0.9300
C8 C9 1.517(3)
C8 H8A 0.9700
C8 H8B 0.9700
C9 C14 1.358(3)
C9 C10 1.366(3)
C10 C11 1.385(3)
C10 H10 0.9300
C11 C12 1.375(3)
C11 H11 0.9300
C12 C13 1.397(3)
C13 C14 1.380(3)
C13 H13 0.9300
C14 H14 0.9300
C15 H15A 0.9600
C15 H15B 0.9600
C15 H15C 0.9600
C16 H16A 0.9600
C16 H16B 0.9600
C16 H16C 0.9600
C17 C18 1.380(3)
C17 C22 1.392(3)
C18 C19 1.381(3)
C18 H18 0.9300
C19 C20 1.387(3)
C19 H19 0.9300
C20 C21 1.391(3)
C21 C22 1.376(3)
C21 H21 0.9300
C22 H22 0.9300
C23 H23A 0.9600
C23 H23B 0.9600
C23 H23C 0.9600
C24 H24A 0.9600
C24 H24B 0.9600
C24 H24C 0.9600

loop_
_geom_hbond_atom_site_label_D
_geom_hbond_atom_site_label_H
_geom_hbond_atom_site_label_A
_geom_hbond_site_symmetry_A
_geom_hbond_distance_DH
_geom_hbond_distance_HA
_geom_hbond_distance_DA
_geom_hbond_angle_DHA
C8 H8a N2 1_565 0.97 2.55 3.499(3) 165.4

loop_
_geom_torsion_atom_site_label_1
_geom_torsion_atom_site_label_2
_geom_torsion_atom_site_label_3
_geom_torsion_atom_site_label_4
_geom_torsion
C2 N2 C1 N1 -1.1(3)
C2 N2 C1 C17 177.7(2)
C3 N1 C1 N2 1.3(3)
C8 N1 C1 N2 -178.2(2)
C3 N1 C1 C17 -177.4(2)
C8 N1 C1 C17 3.1(4)
C1 N2 C2 C3 0.5(3)
C1 N2 C2 C7 -177.7(3)
N2 C2 C3 C4 -179.4(2)
C7 C2 C3 C4 -1.0(4)
N2 C2 C3 N1 0.3(3)
C7 C2 C3 N1 178.7(2)
C1 N1 C3 C4 178.8(2)
C8 N1 C3 C4 -1.7(4)
C1 N1 C3 C2 -0.9(3)
C8 N1 C3 C2 178.6(2)
C2 C3 C4 C5 1.1(4)
N1 C3 C4 C5 -178.5(2)
C3 C4 C5 C6 -0.4(4)
C4 C5 C6 C7 -0.4(5)
C5 C6 C7 C2 0.5(4)
C3 C2 C7 C6 0.2(4)
N2 C2 C7 C6 178.2(2)
C1 N1 C8 C9 -95.1(3)
C3 N1 C8 C9 85.5(3)
N1 C8 C9 C14 -174.6(2)
N1 C8 C9 C10 6.0(3)
C14 C9 C10 C11 -1.0(4)
C8 C9 C10 C11 178.4(2)
C9 C10 C11 C12 0.1(4)
C10 C11 C12 N3 -178.6(2)
C10 C11 C12 C13 1.1(4)
C16 N3 C12 C11 170.7(3)
C15 N3 C12 C11 6.0(4)
C16 N3 C12 C13 -9.1(4)
C15 N3 C12 C13 -173.8(2)
C11 C12 C13 C14 -1.5(4)
N3 C12 C13 C14 178.2(2)
C10 C9 C14 C13 0.6(4)
C8 C9 C14 C13 -178.9(2)
C12 C13 C14 C9 0.7(4)
N2 C1 C17 C18 -150.7(2)
N1 C1 C17 C18 27.9(4)
N2 C1 C17 C22 23.3(3)
N1 C1 C17 C22 -158.0(2)
C22 C17 C18 C19 0.2(3)
C1 C17 C18 C19 174.3(2)
C17 C18 C19 C20 -1.2(4)
C24 N4 C20 C19 -8.8(4)
C23 N4 C20 C19 169.6(2)
C24 N4 C20 C21 171.4(2)
C23 N4 C20 C21 -10.1(4)
C18 C19 C20 N4 -178.4(2)
C18 C19 C20 C21 1.4(4)
N4 C20 C21 C22 179.2(2)
C19 C20 C21 C22 -0.6(4)
C20 C21 C22 C17 -0.4(4)
C18 C17 C22 C21 0.6(3)
C1 C17 C22 C21 -173.9(2)

loop_
_cod_related_entry_id
_cod_related_entry_database
_cod_related_entry_code
1 ChemSpider 9501136
